data_7059536
loop_
_publ_author_name
'Topi\'c, Edi'
'Pisk, Jana'
'Agustin, Dominique'
'Jendrlin, Martin'
'Cvijanovi\'c, Danijela'
'Vrdoljak, Vi\<snja'
'Rub\<ci\'c, Mirta'

_publ_section_title
;
 Discrete and polymeric ensembles based on dinuclear molybdenum(vi)
 building blocks with adaptive carbohydrazide ligands: from the design to
 catalytic epoxidation
;
_journal_issue 19
_journal_name_full 'New Journal of Chemistry'
_journal_page_first 8085
_journal_page_last 8097
_journal_paper_doi 10.1039/D0NJ01045F
_journal_volume 44
_journal_year 2020
_chemical_formula_moiety 'C17 H18 Mo2 N4 O9'
_chemical_formula_sum 'C17 H18 Mo2 N4 O9'
_chemical_formula_weight 614.23
_chemical_name_systematic
'[2,2'-(carbonylbis(hydrazin-2-yl-1-ylidenemethylylidene))diphenolato]bis(methanol)tetraoxo-di-molybdenum(vi)'
_space_group_crystal_system triclinic
_space_group_IT_number 2
_space_group_name_Hall '-P 1'
_space_group_name_H-M_alt 'P -1'
_atom_sites_solution_hydrogens mixed
_audit_creation_method SHELXL-2017/1
_audit_update_record
;
2020-02-10 deposited with the CCDC.	2020-04-27 downloaded from the CCDC.
;
_cell_angle_alpha 88.871(2)
_cell_angle_beta 86.314(3)
_cell_angle_gamma 89.709(2)
_cell_formula_units_Z 4
_cell_length_a 7.2762(3)
_cell_length_b 11.2625(3)
_cell_length_c 25.8472(7)
_cell_measurement_reflns_used 7174
_cell_measurement_temperature 295(2)
_cell_measurement_theta_max 28.7940
_cell_measurement_theta_min 4.1850
_cell_volume 2113.32(12)
_computing_cell_refinement 'CrysAlisPro 1.171.39.46 (Rigaku OD, 2018)'
_computing_data_collection 'CrysAlisPro 1.171.39.46 (Rigaku OD, 2018)'
_computing_data_reduction 'CrysAlisPro 1.171.39.46 (Rigaku OD, 2018)'
_computing_structure_refinement 'SHELXL-2017/1 (Sheldrick, 2017)'
_computing_structure_solution 'SHELXT 2018/2 (Sheldrick, 2018)'
_diffrn_ambient_temperature 295(2)
_diffrn_detector 'CCD plate'
_diffrn_detector_area_resol_mean 16.3426
_diffrn_detector_type Sapphire3
_diffrn_measured_fraction_theta_full 0.994
_diffrn_measured_fraction_theta_max 0.994
_diffrn_measurement_device 'four-circle diffractometer'
_diffrn_measurement_device_type 'Xcalibur, Sapphire3'
_diffrn_measurement_method '\w scans'
_diffrn_radiation_monochromator graphite
_diffrn_radiation_type MoK\a
_diffrn_radiation_wavelength 0.71073
_diffrn_reflns_av_R_equivalents 0.0259
_diffrn_reflns_av_unetI/netI 0.0456
_diffrn_reflns_Laue_measured_fraction_full 0.994
_diffrn_reflns_Laue_measured_fraction_max 0.994
_diffrn_reflns_limit_h_max 9
_diffrn_reflns_limit_h_min -9
_diffrn_reflns_limit_k_max 14
_diffrn_reflns_limit_k_min -14
_diffrn_reflns_limit_l_max 29
_diffrn_reflns_limit_l_min -32
_diffrn_reflns_number 15343
_diffrn_reflns_point_group_measured_fraction_full 0.994
_diffrn_reflns_point_group_measured_fraction_max 0.994
_diffrn_reflns_theta_full 25.242
_diffrn_reflns_theta_max 26.499
_diffrn_reflns_theta_min 4.090
_diffrn_source 'fine-focus sealed X-ray tube'
_diffrn_source_type 'Enhance (Mo) X-ray Source'
_exptl_absorpt_coefficient_mu 1.245
_exptl_absorpt_correction_T_max 1.00000
_exptl_absorpt_correction_T_min 0.87171
_exptl_absorpt_correction_type multi-scan
_exptl_absorpt_process_details
;
CrysAlisPro 1.171.39.46 (Rigaku Oxford Diffraction, 2018)
Empirical absorption correction using spherical harmonics,
 implemented in SCALE3 ABSPACK scaling algorithm.
;
_exptl_crystal_colour orange
_exptl_crystal_density_diffrn 1.931
_exptl_crystal_description plate
_exptl_crystal_F_000 1216
_exptl_crystal_size_max 0.38
_exptl_crystal_size_mid 0.25
_exptl_crystal_size_min 0.03
_refine_diff_density_max 0.902
_refine_diff_density_min -0.711
_refine_diff_density_rms 0.129
_refine_ls_extinction_method none
_refine_ls_goodness_of_fit_ref 1.194
_refine_ls_hydrogen_treatment mixed
_refine_ls_matrix_type full
_refine_ls_number_parameters 593
_refine_ls_number_reflns 8699
_refine_ls_number_restraints 12
_refine_ls_restrained_S_all 1.195
_refine_ls_R_factor_all 0.0597
_refine_ls_R_factor_gt 0.0529
_refine_ls_shift/su_max 0.001
_refine_ls_shift/su_mean 0.000
_refine_ls_structure_factor_coef Fsqd
_refine_ls_weighting_details 'w=1/[\s^2^(Fo^2^)+(0.0013P)^2^+15.8437P] where P=(Fo^2^+2Fc^2^)/3'
_refine_ls_weighting_scheme calc
_refine_ls_wR_factor_gt 0.1176
_refine_ls_wR_factor_ref 0.1205
_reflns_Friedel_coverage 0.000
_reflns_number_gt 7737
_reflns_number_total 8699
_reflns_threshold_expression 'I > 2\s(I)'
_cod_data_source_file d0nj01045f2.cif
_cod_data_source_block 1a
_cod_depositor_comments
;Adding full bibliography for 7059536--7059543.cif.

 Adding full bibliography for 7059536--7059543.cif.
;
_cod_database_code 7059536
_shelx_shelxl_version_number 2017/1
_shelx_space_group_comment
;
The symmetry employed for this shelxl refinement is uniquely defined
by the following loop, which should always be used as a source of
symmetry information in preference to the above space-group names.
They are only intended as comments.
;

loop_
_space_group_symop_operation_xyz
'x, y, z'
'-x, -y, -z'

loop_
_atom_site_label
_atom_site_type_symbol
_atom_site_fract_x
_atom_site_fract_y
_atom_site_fract_z
_atom_site_U_iso_or_equiv
_atom_site_adp_type
_atom_site_occupancy
_atom_site_site_symmetry_order
_atom_site_calc_flag
_atom_site_refinement_flags_posn
_atom_site_refinement_flags_adp
_atom_site_refinement_flags_occupancy
_atom_site_disorder_assembly
_atom_site_disorder_group
Mo4 Mo 0.25560(8) 0.14959(5) 0.55900(2) 0.02601(13) Uani 1 1 d D . . . .
Mo2 Mo 0.71645(8) 0.35851(5) 0.04628(2) 0.02820(14) Uani 1 1 d D . . . .
Mo3 Mo 0.14209(8) 0.39495(5) 0.39052(2) 0.02935(14) Uani 1 1 d D . . . .
Mo1 Mo 0.88178(9) 0.11527(5) -0.11976(2) 0.03186(15) Uani 1 1 d D . . . .
O2 O 0.7968(7) 0.0561(4) -0.04886(17) 0.0330(10) Uani 1 1 d . . . . .
O11 O 0.2053(7) 0.4514(4) 0.46002(17) 0.0333(10) Uani 1 1 d . . . . .
O12 O 0.2511(7) 0.1313(4) 0.63331(18) 0.0383(12) Uani 1 1 d . . . . .
O10 O 0.0390(7) 0.2788(4) 0.34853(17) 0.0370(11) Uani 1 1 d . . . . .
O18 O -0.0199(6) 0.2475(4) 0.58414(19) 0.0365(11) Uani 1 1 d D . . . .
H18O H -0.028(4) 0.302(4) 0.6059(19) 0.044 Uiso 1 1 d D U . . .
O1 O 0.9953(7) 0.2385(4) -0.16198(18) 0.0397(12) Uani 1 1 d . . . . .
O13 O 0.3596(7) 0.3907(4) 0.36254(19) 0.0426(12) Uani 1 1 d . . . . .
O3 O 0.7449(8) 0.3798(4) 0.11909(18) 0.0422(12) Uani 1 1 d . . . . .
O7 O 0.8032(7) 0.4843(4) 0.0166(2) 0.0412(12) Uani 1 1 d . . . . .
O17 O -0.1411(7) 0.3653(4) 0.4337(2) 0.0388(11) Uani 1 1 d D . . . .
H17O H -0.202(4) 0.4240(19) 0.445(2) 0.047 Uiso 1 1 d D U . . .
O5 O 0.9966(8) -0.0076(4) -0.1417(2) 0.0477(13) Uani 1 1 d . . . . .
O16 O 0.1112(7) 0.0431(4) 0.54004(19) 0.0423(12) Uani 1 1 d . . . . .
O9 O 1.0333(7) 0.3239(5) 0.0490(2) 0.0439(12) Uani 1 1 d D . . . .
H9O H 1.111(2) 0.375(3) 0.039(3) 0.053 Uiso 1 1 d D U . . .
O8 O 1.1431(7) 0.1424(4) -0.0719(2) 0.0443(13) Uani 1 1 d D . . . .
H8O H 1.187(6) 0.086(3) -0.055(2) 0.053 Uiso 1 1 d D U . . .
N6 N 0.2302(7) 0.2598(4) 0.49231(19) 0.0266(11) Uani 1 1 d . . . . .
N5 N 0.1993(7) 0.2334(4) 0.44106(19) 0.0254(11) Uani 1 1 d . . . . .
N1 N 0.7999(7) 0.2740(5) -0.07008(19) 0.0284(12) Uani 1 1 d . . . . .
N4 N 0.6968(7) 0.1671(5) 0.0727(2) 0.0285(11) Uani 1 1 d . . . . .
N2 N 0.7578(7) 0.2473(4) -0.01785(19) 0.0269(11) Uani 1 1 d . . . . .
O15 O 0.4706(7) 0.1008(4) 0.5424(2) 0.0441(12) Uani 1 1 d . . . . .
O14 O 0.0536(8) 0.5285(4) 0.37151(18) 0.0423(12) Uani 1 1 d . . . . .
O6 O 0.4857(7) 0.3760(4) 0.0453(2) 0.0417(12) Uani 1 1 d . . . . .
N8 N 0.3255(7) 0.3376(4) 0.5777(2) 0.0265(11) Uani 1 1 d . . . . .
N3 N 0.7281(8) 0.0775(5) 0.0365(2) 0.0299(12) Uani 1 1 d . . . . .
N7 N 0.2943(7) 0.4267(4) 0.5409(2) 0.0275(11) Uani 1 1 d . . . . .
O4 O 0.6751(8) 0.1124(5) -0.1459(2) 0.0514(14) Uani 1 1 d . . . . .
C8 C 0.7614(9) 0.1255(5) -0.0098(2) 0.0264(13) Uani 1 1 d . . . . .
C25 C 0.2442(8) 0.3790(5) 0.4979(2) 0.0266(13) Uani 1 1 d . . . . .
C26 C 0.3821(9) 0.3741(6) 0.6211(2) 0.0283(13) Uani 1 1 d . . . . .
H26 H 0.416807 0.453227 0.622477 0.034 Uiso 1 1 calc R U . . .
C19 C 0.1005(9) 0.1686(6) 0.3357(3) 0.0316(14) Uani 1 1 d . . . . .
C27 C 0.3957(9) 0.3017(6) 0.6675(2) 0.0302(14) Uani 1 1 d . . . . .
C7 C 0.7722(10) 0.3794(6) -0.0875(3) 0.0360(16) Uani 1 1 d . . . . .
H7 H 0.719877 0.435428 -0.065043 0.043 Uiso 1 1 calc R U . . .
C28 C 0.3242(9) 0.1872(6) 0.6727(2) 0.0306(14) Uani 1 1 d . . . . .
C24 C 0.2180(9) 0.1280(6) 0.4249(2) 0.0288(13) Uani 1 1 d . . . . .
H24 H 0.253012 0.068838 0.447868 0.035 Uiso 1 1 calc R U . . .
C9 C 0.6427(9) 0.1312(6) 0.1187(3) 0.0323(14) Uani 1 1 d . . . . .
H9 H 0.612737 0.051369 0.123289 0.039 Uiso 1 1 calc R U . . .
C1 C 0.8189(10) 0.4146(6) -0.1408(3) 0.0347(15) Uani 1 1 d . . . . .
C12 C 0.6864(10) 0.3830(7) 0.2092(3) 0.0412(17) Uani 1 1 d . . . . .
H12 H 0.727081 0.461158 0.208753 0.049 Uiso 1 1 calc R U . . .
C18 C 0.1871(9) 0.0957(6) 0.3715(2) 0.0286(13) Uani 1 1 d . . . . .
C2 C 0.9256(10) 0.3456(6) -0.1765(3) 0.0345(15) Uani 1 1 d . . . . .
C32 C 0.4709(10) 0.3531(6) 0.7107(3) 0.0386(16) Uani 1 1 d . . . . .
H32 H 0.522620 0.428368 0.707248 0.046 Uiso 1 1 calc R U . . .
C10 C 0.6250(10) 0.2041(6) 0.1634(3) 0.0352(15) Uani 1 1 d . . . . .
C13 C 0.6293(11) 0.3288(7) 0.2555(3) 0.0464(19) Uani 1 1 d . . . . .
H13 H 0.634830 0.369681 0.286254 0.056 Uiso 1 1 calc R U . . .
C29 C 0.3171(10) 0.1281(7) 0.7209(3) 0.0382(16) Uani 1 1 d . . . . .
H29 H 0.264686 0.053073 0.724887 0.046 Uiso 1 1 calc R U . . .
C4 C 0.9032(11) 0.4970(8) -0.2420(3) 0.049(2) Uani 1 1 d . . . . .
H4 H 0.929533 0.524137 -0.275881 0.058 Uiso 1 1 calc R U . . .
C11 C 0.6840(9) 0.3223(6) 0.1629(3) 0.0336(15) Uani 1 1 d . . . . .
C3 C 0.9669(11) 0.3854(7) -0.2269(3) 0.0431(18) Uani 1 1 d . . . . .
H3 H 1.036009 0.338652 -0.250222 0.052 Uiso 1 1 calc R U . . .
C15 C 0.5618(11) 0.1533(7) 0.2114(3) 0.0433(18) Uani 1 1 d . . . . .
H15 H 0.517529 0.075976 0.212201 0.052 Uiso 1 1 calc R U . . .
C20 C 0.0690(10) 0.1290(7) 0.2866(3) 0.0404(17) Uani 1 1 d . . . . .
H20 H 0.008349 0.177303 0.263555 0.048 Uiso 1 1 calc R U . . .
C21 C 0.1288(11) 0.0171(7) 0.2725(3) 0.0470(19) Uani 1 1 d . . . . .
H21 H 0.110238 -0.008982 0.239296 0.056 Uiso 1 1 calc R U . . .
C30 C 0.3881(11) 0.1821(7) 0.7623(3) 0.0432(18) Uani 1 1 d . . . . .
H30 H 0.381951 0.142902 0.794391 0.052 Uiso 1 1 calc R U . . .
C6 C 0.7597(11) 0.5266(7) -0.1577(3) 0.0433(18) Uani 1 1 d . . . . .
H6 H 0.690595 0.574506 -0.134837 0.052 Uiso 1 1 calc R U . . .
C31 C 0.4692(11) 0.2939(7) 0.7577(3) 0.0430(18) Uani 1 1 d . . . . .
H31 H 0.520988 0.327836 0.785847 0.052 Uiso 1 1 calc R U . . .
C23 C 0.2438(10) -0.0187(6) 0.3557(3) 0.0400(17) Uani 1 1 d . . . . .
H23 H 0.301112 -0.068883 0.378718 0.048 Uiso 1 1 calc R U . . .
C14 C 0.5630(12) 0.2128(7) 0.2565(3) 0.048(2) Uani 1 1 d . . . . .
H14 H 0.520249 0.176785 0.287618 0.058 Uiso 1 1 calc R U . . .
C33 C -0.2715(11) 0.2735(7) 0.4266(3) 0.0485(19) Uani 1 1 d D . . . .
H33A H -0.322277 0.284158 0.393468 0.073 Uiso 1 1 calc R U . . .
H33B H -0.368546 0.276960 0.453524 0.073 Uiso 1 1 calc R U . . .
H33C H -0.211183 0.197568 0.428125 0.073 Uiso 1 1 calc R U . . .
C22 C 0.2156(12) -0.0570(7) 0.3065(3) 0.0479(19) Uani 1 1 d . . . . .
H22 H 0.254733 -0.132251 0.296318 0.057 Uiso 1 1 calc R U . . .
C5 C 0.8031(12) 0.5670(7) -0.2081(3) 0.049(2) Uani 1 1 d . . . . .
H5 H 0.763809 0.641760 -0.218718 0.059 Uiso 1 1 calc R U . . .
C16 C 1.2780(12) 0.2322(8) -0.0763(4) 0.056(2) Uani 1 1 d D . . . .
H16B H 1.355939 0.220912 -0.107232 0.084 Uiso 1 1 calc R U . . .
H16C H 1.350976 0.228356 -0.046657 0.084 Uiso 1 1 calc R U . . .
H16A H 1.218965 0.308474 -0.078046 0.084 Uiso 1 1 calc R U . . .
C34 C -0.1803(12) 0.2537(7) 0.5541(3) 0.054(2) Uani 1 1 d D . . . .
H34A H -0.170038 0.320828 0.530648 0.081 Uiso 1 1 calc R U . . .
H34B H -0.288673 0.262252 0.577003 0.081 Uiso 1 1 calc R U . . .
H34C H -0.189007 0.182321 0.534782 0.081 Uiso 1 1 calc R U . . .
C17 C 1.1267(13) 0.2265(7) 0.0712(4) 0.063(3) Uani 1 1 d D . . . .
H17A H 1.090600 0.154303 0.055609 0.095 Uiso 1 1 calc R U . . .
H17B H 1.095505 0.222357 0.107827 0.095 Uiso 1 1 calc R U . . .
H17C H 1.257230 0.237031 0.065133 0.095 Uiso 1 1 calc R U . . .

loop_
_atom_site_aniso_label
_atom_site_aniso_U_11
_atom_site_aniso_U_22
_atom_site_aniso_U_33
_atom_site_aniso_U_23
_atom_site_aniso_U_13
_atom_site_aniso_U_12
Mo4 0.0314(3) 0.0232(3) 0.0242(3) -0.0004(2) -0.0075(2) -0.0027(2)
Mo2 0.0354(3) 0.0226(3) 0.0255(3) 0.0013(2) 0.0054(2) 0.0011(2)
Mo3 0.0397(3) 0.0272(3) 0.0211(3) 0.0019(2) -0.0030(2) 0.0022(2)
Mo1 0.0422(3) 0.0312(3) 0.0221(3) -0.0029(2) -0.0008(2) 0.0068(3)
O2 0.046(3) 0.027(2) 0.026(2) -0.0050(18) 0.004(2) 0.001(2)
O11 0.051(3) 0.028(2) 0.023(2) 0.0022(18) -0.010(2) -0.001(2)
O12 0.057(3) 0.030(2) 0.030(3) 0.0012(19) -0.014(2) -0.011(2)
O10 0.051(3) 0.037(3) 0.024(2) -0.0026(19) -0.012(2) 0.005(2)
O18 0.030(2) 0.042(3) 0.037(3) -0.005(2) -0.001(2) 0.002(2)
O1 0.050(3) 0.037(3) 0.030(3) 0.006(2) 0.010(2) 0.010(2)
O13 0.047(3) 0.042(3) 0.037(3) 0.007(2) 0.007(2) -0.002(2)
O3 0.068(4) 0.033(3) 0.024(2) -0.0027(19) 0.006(2) -0.015(2)
O7 0.048(3) 0.028(2) 0.046(3) 0.006(2) 0.005(2) -0.002(2)
O17 0.038(3) 0.032(3) 0.046(3) -0.003(2) 0.003(2) 0.005(2)
O5 0.068(4) 0.038(3) 0.036(3) -0.007(2) 0.003(3) 0.015(3)
O16 0.054(3) 0.037(3) 0.037(3) 0.001(2) -0.011(2) -0.021(2)
O9 0.040(3) 0.043(3) 0.047(3) 0.013(2) 0.000(2) -0.007(2)
O8 0.041(3) 0.033(3) 0.059(4) 0.006(2) -0.009(3) 0.005(2)
N6 0.032(3) 0.028(3) 0.020(3) 0.001(2) -0.006(2) -0.001(2)
N5 0.030(3) 0.027(3) 0.019(3) 0.001(2) -0.002(2) -0.002(2)
N1 0.036(3) 0.031(3) 0.017(3) 0.003(2) 0.005(2) 0.005(2)
N4 0.034(3) 0.026(3) 0.025(3) 0.000(2) 0.001(2) 0.000(2)
N2 0.036(3) 0.023(3) 0.021(3) 0.002(2) 0.003(2) 0.003(2)
O15 0.034(3) 0.041(3) 0.058(3) -0.006(2) -0.007(2) 0.005(2)
O14 0.064(3) 0.037(3) 0.027(3) 0.003(2) -0.007(2) 0.008(2)
O6 0.036(3) 0.038(3) 0.050(3) -0.003(2) 0.007(2) 0.007(2)
N8 0.029(3) 0.025(3) 0.025(3) 0.000(2) 0.002(2) -0.003(2)
N3 0.039(3) 0.026(3) 0.025(3) -0.003(2) 0.001(2) 0.002(2)
N7 0.036(3) 0.023(3) 0.024(3) 0.001(2) -0.007(2) 0.000(2)
O4 0.053(3) 0.056(3) 0.046(3) -0.007(3) -0.013(3) 0.007(3)
C8 0.028(3) 0.026(3) 0.025(3) -0.001(2) -0.001(2) 0.001(3)
C25 0.026(3) 0.028(3) 0.025(3) -0.002(2) 0.004(2) 0.001(3)
C26 0.032(3) 0.026(3) 0.028(3) -0.004(2) -0.005(3) -0.003(3)
C19 0.034(4) 0.033(3) 0.028(3) -0.006(3) 0.000(3) 0.000(3)
C27 0.035(4) 0.031(3) 0.026(3) -0.004(3) -0.004(3) 0.000(3)
C7 0.045(4) 0.033(4) 0.029(4) 0.002(3) 0.002(3) 0.013(3)
C28 0.033(3) 0.034(3) 0.025(3) 0.000(3) -0.001(3) 0.000(3)
C24 0.032(3) 0.030(3) 0.025(3) 0.002(3) -0.002(3) 0.002(3)
C9 0.036(4) 0.026(3) 0.034(4) 0.006(3) 0.002(3) 0.000(3)
C1 0.041(4) 0.042(4) 0.022(3) 0.003(3) -0.002(3) 0.002(3)
C12 0.045(4) 0.044(4) 0.034(4) -0.005(3) 0.000(3) 0.001(3)
C18 0.032(3) 0.033(3) 0.021(3) 0.000(2) 0.002(2) -0.005(3)
C2 0.036(4) 0.040(4) 0.027(3) 0.004(3) 0.000(3) 0.006(3)
C32 0.051(4) 0.035(4) 0.031(4) -0.008(3) -0.009(3) 0.001(3)
C10 0.038(4) 0.036(4) 0.032(4) 0.002(3) 0.002(3) 0.006(3)
C13 0.058(5) 0.054(5) 0.027(4) -0.007(3) -0.001(3) 0.006(4)
C29 0.042(4) 0.043(4) 0.029(4) 0.004(3) -0.006(3) 0.004(3)
C4 0.058(5) 0.065(5) 0.022(4) 0.018(3) 0.000(3) -0.002(4)
C11 0.035(4) 0.035(4) 0.030(4) -0.004(3) 0.002(3) 0.002(3)
C3 0.050(5) 0.056(5) 0.022(3) -0.003(3) 0.003(3) 0.007(4)
C15 0.052(5) 0.041(4) 0.034(4) 0.007(3) 0.008(3) 0.005(4)
C20 0.043(4) 0.049(4) 0.030(4) -0.002(3) -0.008(3) 0.001(3)
C21 0.054(5) 0.058(5) 0.028(4) -0.020(3) 0.001(3) 0.004(4)
C30 0.057(5) 0.048(4) 0.025(4) 0.002(3) -0.010(3) 0.011(4)
C6 0.053(5) 0.041(4) 0.035(4) 0.010(3) 0.006(3) 0.013(4)
C31 0.058(5) 0.046(4) 0.027(4) -0.013(3) -0.015(3) 0.007(4)
C23 0.046(4) 0.036(4) 0.039(4) -0.008(3) -0.002(3) 0.005(3)
C14 0.061(5) 0.054(5) 0.027(4) 0.003(3) 0.010(3) 0.008(4)
C33 0.040(4) 0.043(4) 0.062(5) -0.007(4) -0.003(4) -0.002(4)
C22 0.058(5) 0.043(4) 0.042(5) -0.019(3) 0.003(4) 0.006(4)
C5 0.056(5) 0.047(5) 0.043(5) 0.019(4) 0.000(4) 0.009(4)
C16 0.049(5) 0.054(5) 0.065(6) 0.000(4) -0.006(4) -0.007(4)
C34 0.050(5) 0.049(5) 0.064(6) 0.009(4) -0.020(4) 0.002(4)
C17 0.054(5) 0.040(5) 0.097(8) 0.012(5) -0.018(5) -0.005(4)

loop_
_atom_type_symbol
_atom_type_description
_atom_type_scat_dispersion_real
_atom_type_scat_dispersion_imag
_atom_type_scat_source
C C 0.0033 0.0016 'International Tables Vol C Tables 4.2.6.8 and 6.1.1.4'
H H 0.0000 0.0000 'International Tables Vol C Tables 4.2.6.8 and 6.1.1.4'
Mo Mo -1.6832 0.6857 'International Tables Vol C Tables 4.2.6.8 and 6.1.1.4'
N N 0.0061 0.0033 'International Tables Vol C Tables 4.2.6.8 and 6.1.1.4'
O O 0.0106 0.0060 'International Tables Vol C Tables 4.2.6.8 and 6.1.1.4'

loop_
_geom_angle_atom_site_label_1
_geom_angle_atom_site_label_2
_geom_angle_atom_site_label_3
_geom_angle
_geom_angle_site_symmetry_1
_geom_angle_site_symmetry_3
_geom_angle_publ_flag
O15 Mo4 O16 105.9(3) . . ?
O15 Mo4 O12 100.4(2) . . ?
O16 Mo4 O12 104.7(2) . . ?
O15 Mo4 N6 96.1(2) . . ?
O16 Mo4 N6 94.8(2) . . ?
O12 Mo4 N6 149.7(2) . . ?
O15 Mo4 N8 98.3(2) . . ?
O16 Mo4 N8 153.1(2) . . ?
O12 Mo4 N8 81.84(19) . . ?
N6 Mo4 N8 70.66(19) . . ?
O15 Mo4 O18 170.6(2) . . ?
O16 Mo4 O18 83.3(2) . . ?
O12 Mo4 O18 78.8(2) . . ?
N6 Mo4 O18 80.76(19) . . ?
N8 Mo4 O18 72.26(18) . . ?
O6 Mo2 O7 104.0(2) . . ?
O6 Mo2 O3 99.6(2) . . ?
O7 Mo2 O3 105.1(2) . . ?
O6 Mo2 N2 98.5(2) . . ?
O7 Mo2 N2 96.8(2) . . ?
O3 Mo2 N2 147.0(2) . . ?
O6 Mo2 N4 93.8(2) . . ?
O7 Mo2 N4 159.5(2) . . ?
O3 Mo2 N4 81.37(19) . . ?
N2 Mo2 N4 70.17(19) . . ?
O6 Mo2 O9 177.0(2) . . ?
O7 Mo2 O9 79.0(2) . . ?
O3 Mo2 O9 80.0(2) . . ?
N2 Mo2 O9 80.4(2) . . ?
N4 Mo2 O9 83.20(18) . . ?
O13 Mo3 O14 105.3(3) . . ?
O13 Mo3 O10 97.2(2) . . ?
O14 Mo3 O10 106.1(2) . . ?
O13 Mo3 O11 97.5(2) . . ?
O14 Mo3 O11 94.4(2) . . ?
O10 Mo3 O11 150.47(19) . . ?
O13 Mo3 N5 91.1(2) . . ?
O14 Mo3 N5 160.1(2) . . ?
O10 Mo3 N5 82.45(19) . . ?
O11 Mo3 N5 71.83(17) . . ?
O13 Mo3 O17 169.3(2) . . ?
O14 Mo3 O17 85.4(2) . . ?
O10 Mo3 O17 78.8(2) . . ?
O11 Mo3 O17 82.09(19) . . ?
N5 Mo3 O17 78.59(18) . . ?
O4 Mo1 O5 105.8(3) . . ?
O4 Mo1 O1 99.1(3) . . ?
O5 Mo1 O1 102.2(2) . . ?
O4 Mo1 O2 97.2(2) . . ?
O5 Mo1 O2 99.4(2) . . ?
O1 Mo1 O2 148.2(2) . . ?
O4 Mo1 N1 92.5(2) . . ?
O5 Mo1 N1 160.6(2) . . ?
O1 Mo1 N1 80.74(19) . . ?
O2 Mo1 N1 71.37(17) . . ?
O4 Mo1 O8 169.4(2) . . ?
O5 Mo1 O8 84.1(2) . . ?
O1 Mo1 O8 82.1(2) . . ?
O2 Mo1 O8 77.12(19) . . ?
N1 Mo1 O8 77.29(19) . . ?
C8 O2 Mo1 123.4(4) . . ?
C25 O11 Mo3 122.8(4) . . ?
C28 O12 Mo4 136.8(4) . . ?
C19 O10 Mo3 130.2(4) . . ?
C34 O18 Mo4 125.0(5) . . ?
C34 O18 H18O 108.1(17) . . ?
Mo4 O18 H18O 123.9(17) . . ?
C2 O1 Mo1 129.4(4) . . ?
C11 O3 Mo2 134.9(4) . . ?
C33 O17 Mo3 128.4(4) . . ?
C33 O17 H17O 106.2(17) . . ?
Mo3 O17 H17O 119.8(17) . . ?
C17 O9 Mo2 129.3(5) . . ?
C17 O9 H9O 108.5(16) . . ?
Mo2 O9 H9O 122.0(15) . . ?
C16 O8 Mo1 129.9(5) . . ?
C16 O8 H8O 107.1(17) . . ?
Mo1 O8 H8O 120.6(17) . . ?
C25 N6 N5 110.4(5) . . ?
C25 N6 Mo4 117.8(4) . . ?
N5 N6 Mo4 131.8(4) . . ?
C24 N5 N6 120.7(5) . . ?
C24 N5 Mo3 124.9(4) . . ?
N6 N5 Mo3 114.1(4) . . ?
C7 N1 N2 119.6(5) . . ?
C7 N1 Mo1 125.0(4) . . ?
N2 N1 Mo1 115.0(4) . . ?
C9 N4 N3 115.3(5) . . ?
C9 N4 Mo2 125.0(4) . . ?
N3 N4 Mo2 119.4(4) . . ?
C8 N2 N1 109.6(5) . . ?
C8 N2 Mo2 119.2(4) . . ?
N1 N2 Mo2 130.9(4) . . ?
C26 N8 N7 115.3(5) . . ?
C26 N8 Mo4 126.4(4) . . ?
N7 N8 Mo4 118.1(4) . . ?
C8 N3 N4 109.5(5) . . ?
C25 N7 N8 109.9(5) . . ?
O2 C8 N3 118.7(5) . . ?
O2 C8 N2 119.8(5) . . ?
N3 C8 N2 121.5(5) . . ?
O11 C25 N7 117.3(5) . . ?
O11 C25 N6 120.2(5) . . ?
N7 C25 N6 122.5(6) . . ?
N8 C26 C27 125.3(6) . . ?
N8 C26 H26 117.4 . . ?
C27 C26 H26 117.4 . . ?
O10 C19 C20 117.6(6) . . ?
O10 C19 C18 121.2(6) . . ?
C20 C19 C18 121.1(6) . . ?
C28 C27 C32 118.7(6) . . ?
C28 C27 C26 122.8(6) . . ?
C32 C27 C26 118.3(6) . . ?
N1 C7 C1 122.6(6) . . ?
N1 C7 H7 118.7 . . ?
C1 C7 H7 118.7 . . ?
O12 C28 C27 122.6(6) . . ?
O12 C28 C29 117.2(6) . . ?
C27 C28 C29 120.1(6) . . ?
N5 C24 C18 122.9(6) . . ?
N5 C24 H24 118.6 . . ?
C18 C24 H24 118.6 . . ?
N4 C9 C10 125.3(6) . . ?
N4 C9 H9 117.3 . . ?
C10 C9 H9 117.3 . . ?
C6 C1 C2 117.7(6) . . ?
C6 C1 C7 117.8(6) . . ?
C2 C1 C7 124.5(6) . . ?
C13 C12 C11 120.8(7) . . ?
C13 C12 H12 119.6 . . ?
C11 C12 H12 119.6 . . ?
C19 C18 C23 117.8(6) . . ?
C19 C18 C24 124.8(6) . . ?
C23 C18 C24 117.3(6) . . ?
O1 C2 C3 117.8(6) . . ?
O1 C2 C1 120.7(6) . . ?
C3 C2 C1 121.4(6) . . ?
C31 C32 C27 121.2(7) . . ?
C31 C32 H32 119.4 . . ?
C27 C32 H32 119.4 . . ?
C11 C10 C15 117.6(7) . . ?
C11 C10 C9 122.9(6) . . ?
C15 C10 C9 119.3(6) . . ?
C12 C13 C14 120.2(7) . . ?
C12 C13 H13 119.9 . . ?
C14 C13 H13 119.9 . . ?
C30 C29 C28 119.3(7) . . ?
C30 C29 H29 120.3 . . ?
C28 C29 H29 120.3 . . ?
C5 C4 C3 121.3(7) . . ?
C5 C4 H4 119.4 . . ?
C3 C4 H4 119.4 . . ?
O3 C11 C12 117.8(6) . . ?
O3 C11 C10 122.4(6) . . ?
C12 C11 C10 119.8(7) . . ?
C2 C3 C4 118.8(7) . . ?
C2 C3 H3 120.6 . . ?
C4 C3 H3 120.6 . . ?
C14 C15 C10 122.5(7) . . ?
C14 C15 H15 118.7 . . ?
C10 C15 H15 118.7 . . ?
C21 C20 C19 119.1(7) . . ?
C21 C20 H20 120.4 . . ?
C19 C20 H20 120.4 . . ?
C20 C21 C22 121.4(7) . . ?
C20 C21 H21 119.3 . . ?
C22 C21 H21 119.3 . . ?
C29 C30 C31 121.9(7) . . ?
C29 C30 H30 119.1 . . ?
C31 C30 H30 119.1 . . ?
C5 C6 C1 120.8(7) . . ?
C5 C6 H6 119.6 . . ?
C1 C6 H6 119.6 . . ?
C32 C31 C30 118.6(7) . . ?
C32 C31 H31 120.7 . . ?
C30 C31 H31 120.7 . . ?
C22 C23 C18 120.9(7) . . ?
C22 C23 H23 119.5 . . ?
C18 C23 H23 119.5 . . ?
C15 C14 C13 119.0(7) . . ?
C15 C14 H14 120.5 . . ?
C13 C14 H14 120.5 . . ?
O17 C33 H33A 109.5 . . ?
O17 C33 H33B 109.5 . . ?
H33A C33 H33B 109.5 . . ?
O17 C33 H33C 109.5 . . ?
H33A C33 H33C 109.5 . . ?
H33B C33 H33C 109.5 . . ?
C23 C22 C21 119.5(7) . . ?
C23 C22 H22 120.2 . . ?
C21 C22 H22 120.2 . . ?
C4 C5 C6 120.0(7) . . ?
C4 C5 H5 120.0 . . ?
C6 C5 H5 120.0 . . ?
O8 C16 H16B 109.5 . . ?
O8 C16 H16C 109.5 . . ?
H16B C16 H16C 109.5 . . ?
O8 C16 H16A 109.5 . . ?
H16B C16 H16A 109.5 . . ?
H16C C16 H16A 109.5 . . ?
O18 C34 H34A 109.5 . . ?
O18 C34 H34B 109.5 . . ?
H34A C34 H34B 109.5 . . ?
O18 C34 H34C 109.5 . . ?
H34A C34 H34C 109.5 . . ?
H34B C34 H34C 109.5 . . ?
O9 C17 H17A 109.5 . . ?
O9 C17 H17B 109.5 . . ?
H17A C17 H17B 109.5 . . ?
O9 C17 H17C 109.5 . . ?
H17A C17 H17C 109.5 . . ?
H17B C17 H17C 109.5 . . ?

loop_
_geom_bond_atom_site_label_1
_geom_bond_atom_site_label_2
_geom_bond_distance
_geom_bond_site_symmetry_2
_geom_bond_publ_flag
Mo4 O15 1.687(5) . ?
Mo4 O16 1.698(5) . ?
Mo4 O12 1.926(5) . ?
Mo4 N6 2.122(5) . ?
Mo4 N8 2.249(5) . ?
Mo4 O18 2.344(5) . ?
Mo2 O6 1.691(5) . ?
Mo2 O7 1.702(5) . ?
Mo2 O3 1.926(5) . ?
Mo2 N2 2.103(5) . ?
Mo2 N4 2.251(5) . ?
Mo2 O9 2.342(5) . ?
Mo3 O13 1.698(5) . ?
Mo3 O14 1.709(5) . ?
Mo3 O10 1.903(5) . ?
Mo3 O11 1.999(4) . ?
Mo3 N5 2.271(5) . ?
Mo3 O17 2.302(5) . ?
Mo1 O4 1.688(5) . ?
Mo1 O5 1.701(5) . ?
Mo1 O1 1.907(5) . ?
Mo1 O2 1.999(4) . ?
Mo1 N1 2.276(5) . ?
Mo1 O8 2.359(5) . ?
O2 C8 1.300(7) . ?
O11 C25 1.305(7) . ?
O12 C28 1.347(8) . ?
O10 C19 1.357(8) . ?
O18 C34 1.443(9) . ?
O18 H18O 0.839(9) . ?
O1 C2 1.362(8) . ?
O3 C11 1.345(8) . ?
O17 C33 1.430(9) . ?
O17 H17O 0.843(10) . ?
O9 C17 1.418(9) . ?
O9 H9O 0.838(9) . ?
O8 C16 1.411(9) . ?
O8 H8O 0.837(10) . ?
N6 C25 1.358(8) . ?
N6 N5 1.396(7) . ?
N5 C24 1.270(8) . ?
N1 C7 1.281(8) . ?
N1 N2 1.392(7) . ?
N4 C9 1.287(8) . ?
N4 N3 1.397(7) . ?
N2 C8 1.383(8) . ?
N8 C26 1.293(8) . ?
N8 N7 1.397(7) . ?
N3 C8 1.313(8) . ?
N7 C25 1.317(8) . ?
C26 C27 1.445(9) . ?
C26 H26 0.9300 . ?
C19 C20 1.386(9) . ?
C19 C18 1.402(9) . ?
C27 C28 1.394(9) . ?
C27 C32 1.409(9) . ?
C7 C1 1.446(9) . ?
C7 H7 0.9300 . ?
C28 C29 1.400(9) . ?
C24 C18 1.465(8) . ?
C24 H24 0.9300 . ?
C9 C10 1.429(9) . ?
C9 H9 0.9300 . ?
C1 C6 1.402(9) . ?
C1 C2 1.409(9) . ?
C12 C13 1.374(10) . ?
C12 C11 1.389(9) . ?
C12 H12 0.9300 . ?
C18 C23 1.411(9) . ?
C2 C3 1.383(9) . ?
C32 C31 1.374(10) . ?
C32 H32 0.9300 . ?
C10 C11 1.400(10) . ?
C10 C15 1.406(9) . ?
C13 C14 1.394(11) . ?
C13 H13 0.9300 . ?
C29 C30 1.371(10) . ?
C29 H29 0.9300 . ?
C4 C5 1.364(11) . ?
C4 C3 1.394(11) . ?
C4 H4 0.9300 . ?
C3 H3 0.9300 . ?
C15 C14 1.357(10) . ?
C15 H15 0.9300 . ?
C20 C21 1.380(10) . ?
C20 H20 0.9300 . ?
C21 C22 1.381(11) . ?
C21 H21 0.9300 . ?
C30 C31 1.394(11) . ?
C30 H30 0.9300 . ?
C6 C5 1.389(10) . ?
C6 H6 0.9300 . ?
C31 H31 0.9300 . ?
C23 C22 1.378(10) . ?
C23 H23 0.9300 . ?
C14 H14 0.9300 . ?
C33 H33A 0.9600 . ?
C33 H33B 0.9600 . ?
C33 H33C 0.9600 . ?
C22 H22 0.9300 . ?
C5 H5 0.9300 . ?
C16 H16B 0.9600 . ?
C16 H16C 0.9600 . ?
C16 H16A 0.9600 . ?
C34 H34A 0.9600 . ?
C34 H34B 0.9600 . ?
C34 H34C 0.9600 . ?
C17 H17A 0.9600 . ?
C17 H17B 0.9600 . ?
C17 H17C 0.9600 . ?

loop_
_geom_torsion_atom_site_label_1
_geom_torsion_atom_site_label_2
_geom_torsion_atom_site_label_3
_geom_torsion_atom_site_label_4
_geom_torsion
_geom_torsion_site_symmetry_1
_geom_torsion_site_symmetry_2
_geom_torsion_site_symmetry_3
_geom_torsion_site_symmetry_4
_geom_torsion_publ_flag
C25 N6 N5 C24 165.9(6) . . . . ?
Mo4 N6 N5 C24 -14.5(9) . . . . ?
C25 N6 N5 Mo3 -8.6(6) . . . . ?
Mo4 N6 N5 Mo3 171.0(3) . . . . ?
C7 N1 N2 C8 167.5(6) . . . . ?
Mo1 N1 N2 C8 -5.2(6) . . . . ?
C7 N1 N2 Mo2 -18.3(9) . . . . ?
Mo1 N1 N2 Mo2 169.0(3) . . . . ?
C9 N4 N3 C8 172.7(6) . . . . ?
Mo2 N4 N3 C8 -1.6(7) . . . . ?
C26 N8 N7 C25 177.6(6) . . . . ?
Mo4 N8 N7 C25 -6.5(6) . . . . ?
Mo1 O2 C8 N3 -171.8(4) . . . . ?
Mo1 O2 C8 N2 8.8(8) . . . . ?
N4 N3 C8 O2 179.0(5) . . . . ?
N4 N3 C8 N2 -1.6(8) . . . . ?
N1 N2 C8 O2 -1.3(8) . . . . ?
Mo2 N2 C8 O2 -176.3(4) . . . . ?
N1 N2 C8 N3 179.3(6) . . . . ?
Mo2 N2 C8 N3 4.3(8) . . . . ?
Mo3 O11 C25 N7 176.1(4) . . . . ?
Mo3 O11 C25 N6 -4.7(8) . . . . ?
N8 N7 C25 O11 178.3(5) . . . . ?
N8 N7 C25 N6 -0.9(8) . . . . ?
N5 N6 C25 O11 8.8(8) . . . . ?
Mo4 N6 C25 O11 -170.8(4) . . . . ?
N5 N6 C25 N7 -172.0(6) . . . . ?
Mo4 N6 C25 N7 8.4(8) . . . . ?
N7 N8 C26 C27 169.7(6) . . . . ?
Mo4 N8 C26 C27 -5.8(9) . . . . ?
Mo3 O10 C19 C20 -145.1(5) . . . . ?
Mo3 O10 C19 C18 37.1(9) . . . . ?
N8 C26 C27 C28 -9.2(11) . . . . ?
N8 C26 C27 C32 176.1(6) . . . . ?
N2 N1 C7 C1 177.7(6) . . . . ?
Mo1 N1 C7 C1 -10.4(10) . . . . ?
Mo4 O12 C28 C27 17.0(11) . . . . ?
Mo4 O12 C28 C29 -166.5(5) . . . . ?
C32 C27 C28 O12 -179.5(6) . . . . ?
C26 C27 C28 O12 5.9(11) . . . . ?
C32 C27 C28 C29 4.1(10) . . . . ?
C26 C27 C28 C29 -170.5(6) . . . . ?
N6 N5 C24 C18 179.9(6) . . . . ?
Mo3 N5 C24 C18 -6.1(9) . . . . ?
N3 N4 C9 C10 171.5(6) . . . . ?
Mo2 N4 C9 C10 -14.6(10) . . . . ?
N1 C7 C1 C6 171.3(7) . . . . ?
N1 C7 C1 C2 -11.1(12) . . . . ?
O10 C19 C18 C23 178.7(6) . . . . ?
C20 C19 C18 C23 1.0(10) . . . . ?
O10 C19 C18 C24 0.7(10) . . . . ?
C20 C19 C18 C24 -177.0(7) . . . . ?
N5 C24 C18 C19 -13.1(10) . . . . ?
N5 C24 C18 C23 168.9(6) . . . . ?
Mo1 O1 C2 C3 -139.9(6) . . . . ?
Mo1 O1 C2 C1 41.8(10) . . . . ?
C6 C1 C2 O1 176.7(7) . . . . ?
C7 C1 C2 O1 -0.9(11) . . . . ?
C6 C1 C2 C3 -1.6(11) . . . . ?
C7 C1 C2 C3 -179.2(7) . . . . ?
C28 C27 C32 C31 -2.2(11) . . . . ?
C26 C27 C32 C31 172.7(7) . . . . ?
N4 C9 C10 C11 -7.0(11) . . . . ?
N4 C9 C10 C15 179.2(7) . . . . ?
C11 C12 C13 C14 -1.8(12) . . . . ?
O12 C28 C29 C30 -179.3(6) . . . . ?
C27 C28 C29 C30 -2.8(11) . . . . ?
Mo2 O3 C11 C12 -161.0(5) . . . . ?
Mo2 O3 C11 C10 21.1(11) . . . . ?
C13 C12 C11 O3 -178.8(7) . . . . ?
C13 C12 C11 C10 -0.8(11) . . . . ?
C15 C10 C11 O3 -179.2(7) . . . . ?
C9 C10 C11 O3 6.8(11) . . . . ?
C15 C10 C11 C12 2.9(10) . . . . ?
C9 C10 C11 C12 -171.1(7) . . . . ?
O1 C2 C3 C4 -177.4(7) . . . . ?
C1 C2 C3 C4 0.9(12) . . . . ?
C5 C4 C3 C2 0.5(13) . . . . ?
C11 C10 C15 C14 -2.5(11) . . . . ?
C9 C10 C15 C14 171.7(7) . . . . ?
O10 C19 C20 C21 -179.6(7) . . . . ?
C18 C19 C20 C21 -1.9(11) . . . . ?
C19 C20 C21 C22 1.4(12) . . . . ?
C28 C29 C30 C31 -0.6(12) . . . . ?
C2 C1 C6 C5 0.9(12) . . . . ?
C7 C1 C6 C5 178.7(8) . . . . ?
C27 C32 C31 C30 -1.1(12) . . . . ?
C29 C30 C31 C32 2.6(12) . . . . ?
C19 C18 C23 C22 0.2(11) . . . . ?
C24 C18 C23 C22 178.4(7) . . . . ?
C10 C15 C14 C13 0.0(12) . . . . ?
C12 C13 C14 C15 2.2(13) . . . . ?
C18 C23 C22 C21 -0.7(12) . . . . ?
C20 C21 C22 C23 -0.2(13) . . . . ?
C3 C4 C5 C6 -1.2(13) . . . . ?
C1 C6 C5 C4 0.5(13) . . . . ?
